data_1507732
loop_
_publ_author_name
'Yagishita, Fumitoshi'
'Mino, Takashi'
'Fujita, Tsutomu'
'Sakamoto, Masami'

_publ_section_title
;
 Two-step asymmetric reaction using the frozen chirality generated by
 spontaneous crystallization.
;
_journal_issue 10
_journal_name_full 'Organic letters'
_journal_page_first 2638
_journal_page_last 2641
_journal_paper_doi 10.1021/ol301033r
_journal_volume 14
_journal_year 2012
_chemical_formula_sum 'C20 H24 N2 O2'
_chemical_formula_weight 324.41
_chemical_name_systematic
; 
 ? 
;
_space_group_IT_number 14
_symmetry_cell_setting monoclinic
_symmetry_space_group_name_Hall '-P 2ybc'
_symmetry_space_group_name_H-M 'P 1 21/c 1'
_atom_sites_solution_hydrogens geom
_atom_sites_solution_primary direct
_atom_sites_solution_secondary difmap
_audit_creation_method SHELXL-97
_cell_angle_alpha 90.00
_cell_angle_beta 102.850(2)
_cell_angle_gamma 90.00
_cell_formula_units_Z 4
_cell_length_a 9.1324(11)
_cell_length_b 12.9705(15)
_cell_length_c 15.2515(18)
_cell_measurement_reflns_used 4176
_cell_measurement_temperature 173
_cell_measurement_theta_max 27.44
_cell_measurement_theta_min 2.29
_cell_volume 1761.3(4)
_computing_cell_refinement 'Bruker SAINT'
_computing_data_collection 'Bruker APEX2'
_computing_data_reduction 'Bruker SAINT'
_computing_molecular_graphics 'Bruker SHELXTL'
_computing_publication_material 'Bruker SHELXTL'
_computing_structure_refinement 'SHELXL-97 (Sheldrick, 2008)'
_computing_structure_solution 'SHELXS-97 (Sheldrick, 2008)'
_diffrn_ambient_temperature 173
_diffrn_detector_area_resol_mean 8.333
_diffrn_measured_fraction_theta_full 0.997
_diffrn_measured_fraction_theta_max 0.970
_diffrn_measurement_device_type 'Bruker APEX-II CCD'
_diffrn_measurement_method '\f and \w scans'
_diffrn_radiation_monochromator graphite
_diffrn_radiation_source 'fine-focus sealed tube'
_diffrn_radiation_type MoK\a
_diffrn_radiation_wavelength 0.71073
_diffrn_reflns_av_R_equivalents 0.0182
_diffrn_reflns_av_sigmaI/netI 0.0231
_diffrn_reflns_limit_h_max 11
_diffrn_reflns_limit_h_min -11
_diffrn_reflns_limit_k_max 11
_diffrn_reflns_limit_k_min -16
_diffrn_reflns_limit_l_max 19
_diffrn_reflns_limit_l_min -18
_diffrn_reflns_number 9768
_diffrn_reflns_theta_full 25.50
_diffrn_reflns_theta_max 27.67
_diffrn_reflns_theta_min 2.08
_exptl_absorpt_coefficient_mu 0.079
_exptl_absorpt_correction_T_max 0.9728
_exptl_absorpt_correction_T_min 0.9614
_exptl_absorpt_correction_type empirical
_exptl_absorpt_process_details 'SADABS Sheldrick 1997'
_exptl_crystal_colour colourless
_exptl_crystal_density_diffrn 1.223
_exptl_crystal_density_method 'not measured'
_exptl_crystal_description prismatic
_exptl_crystal_F_000 696
_exptl_crystal_size_max 0.50
_exptl_crystal_size_mid 0.35
_exptl_crystal_size_min 0.35
_refine_diff_density_max 0.252
_refine_diff_density_min -0.197
_refine_diff_density_rms 0.044
_refine_ls_extinction_method none
_refine_ls_goodness_of_fit_ref 1.013
_refine_ls_hydrogen_treatment constr
_refine_ls_matrix_type full
_refine_ls_number_parameters 219
_refine_ls_number_reflns 3986
_refine_ls_number_restraints 0
_refine_ls_restrained_S_all 1.013
_refine_ls_R_factor_all 0.0483
_refine_ls_R_factor_gt 0.0398
_refine_ls_shift/su_max 0.000
_refine_ls_shift/su_mean 0.000
_refine_ls_structure_factor_coef Fsqd
_refine_ls_weighting_details 'calc w=1/[\s^2^(Fo^2^)+(0.0594P)^2^+0.3899P] where P=(Fo^2^+2Fc^2^)/3'
_refine_ls_weighting_scheme calc
_refine_ls_wR_factor_gt 0.1041
_refine_ls_wR_factor_ref 0.1095
_reflns_number_gt 3340
_reflns_number_total 3986
_reflns_threshold_expression >2sigma(I)
_cod_data_source_file ol301033r_si_002.cif
_cod_data_source_block saka130_p21c_y
_cod_depositor_comments
;
The following automatic conversions were performed:

'_symmetry_cell_setting' value 'Monoclinic' changed to 'monoclinic'
according to /home/saulius/struct/CIF-dictionaries/cif_core.dic
dictionary named 'cif_core.dic' version 2.4.1 from 2010-06-29.

Automatic conversion script
Id: cif_fix_values 1715 2011-07-08 13:25:40Z adriana 

 Adding full bibliography for 1507732--1507735.cif.
;
_cod_original_sg_symbol_H-M P2(1)/c
_cod_database_code 1507732

loop_
_symmetry_equiv_pos_as_xyz
'x, y, z'
'-x, y+1/2, -z+1/2'
'-x, -y, -z'
'x, -y-1/2, z-1/2'

loop_
_atom_site_label
_atom_site_type_symbol
_atom_site_fract_x
_atom_site_fract_y
_atom_site_fract_z
_atom_site_U_iso_or_equiv
_atom_site_adp_type
_atom_site_occupancy
_atom_site_symmetry_multiplicity
_atom_site_calc_flag
_atom_site_refinement_flags
C1 C 0.36873(12) 0.62854(8) 0.17828(7) 0.0224(2) Uani 1 1 d .
C2 C 0.48221(12) 0.56682(8) 0.24747(7) 0.0212(2) Uani 1 1 d .
C3 C 0.63919(12) 0.60895(8) 0.25776(7) 0.0228(2) Uani 1 1 d .
C4 C 0.68076(12) 0.62613(8) 0.17079(7) 0.0230(2) Uani 1 1 d .
C5 C 0.82809(13) 0.61573(9) 0.16020(8) 0.0288(3) Uani 1 1 d .
H5 H 0.9047 0.5959 0.2103 0.035 Uiso 1 1 calc R
C6 C 0.86484(13) 0.63364(10) 0.07833(9) 0.0316(3) Uani 1 1 d .
H6 H 0.9656 0.6263 0.0721 0.038 Uiso 1 1 calc R
C7 C 0.75256(13) 0.66244(9) 0.00548(8) 0.0297(3) Uani 1 1 d .
H7 H 0.7771 0.6751 -0.0509 0.036 Uiso 1 1 calc R
C8 C 0.60483(12) 0.67314(9) 0.01338(7) 0.0255(2) Uani 1 1 d .
H8 H 0.5292 0.6932 -0.0372 0.031 Uiso 1 1 calc R
C9 C 0.56754(12) 0.65438(8) 0.09608(7) 0.0212(2) Uani 1 1 d .
C10 C 0.73278(14) 0.62805(10) 0.33604(8) 0.0325(3) Uani 1 1 d .
H10A H 0.8307 0.6538 0.3374 0.039 Uiso 1 1 calc R
H10B H 0.7019 0.6160 0.3906 0.039 Uiso 1 1 calc R
C11 C 0.30464(12) 0.71685(9) 0.03488(7) 0.0248(2) Uani 1 1 d .
H11A H 0.3539 0.7697 0.0045 0.030 Uiso 1 1 calc R
H11B H 0.2292 0.7520 0.0620 0.030 Uiso 1 1 calc R
C12 C 0.22530(13) 0.63927(10) -0.03457(8) 0.0302(3) Uani 1 1 d .
H12A H 0.3005 0.6033 -0.0613 0.036 Uiso 1 1 calc R
H12B H 0.1742 0.5870 -0.0046 0.036 Uiso 1 1 calc R
C13 C 0.11059(15) 0.69155(13) -0.10866(9) 0.0454(4) Uani 1 1 d .
H13A H 0.0371 0.7283 -0.0822 0.068 Uiso 1 1 calc R
H13B H 0.0590 0.6394 -0.1510 0.068 Uiso 1 1 calc R
H13C H 0.1617 0.7406 -0.1405 0.068 Uiso 1 1 calc R
C14 C 0.42486(12) 0.56514(9) 0.33474(7) 0.0249(2) Uani 1 1 d .
C15 C 0.33657(15) 0.41341(10) 0.25775(9) 0.0335(3) Uani 1 1 d .
H15A H 0.2372 0.4269 0.2177 0.040 Uiso 1 1 calc R
H15B H 0.3461 0.3387 0.2712 0.040 Uiso 1 1 calc R
C16 C 0.46424(13) 0.45143(8) 0.21533(7) 0.0257(2) Uani 1 1 d .
H16 H 0.4319 0.4486 0.1483 0.031 Uiso 1 1 calc R
C17 C 0.60490(15) 0.38661(9) 0.24687(9) 0.0338(3) Uani 1 1 d .
H17A H 0.6310 0.3848 0.3127 0.051 Uiso 1 1 calc R
H17B H 0.6880 0.4170 0.2247 0.051 Uiso 1 1 calc R
H17C H 0.5863 0.3163 0.2235 0.051 Uiso 1 1 calc R
C18 C 0.28064(14) 0.45010(11) 0.41153(9) 0.0383(3) Uani 1 1 d .
H18A H 0.3311 0.4870 0.4669 0.046 Uiso 1 1 calc R
H18B H 0.2892 0.3752 0.4242 0.046 Uiso 1 1 calc R
C19 C 0.11890(16) 0.47922(11) 0.38873(10) 0.0418(3) Uani 1 1 d .
H19 H 0.0950 0.5498 0.3767 0.050 Uiso 1 1 calc R
C20 C 0.00850(19) 0.41539(15) 0.38405(15) 0.0676(5) Uani 1 1 d .
H20A H 0.0280 0.3442 0.3956 0.081 Uiso 1 1 calc R
H20B H -0.0921 0.4398 0.3690 0.081 Uiso 1 1 calc R
N1 N 0.41825(10) 0.66807(7) 0.10672(6) 0.0221(2) Uani 1 1 d .
N2 N 0.35742(11) 0.47406(8) 0.33994(7) 0.0301(2) Uani 1 1 d .
O1 O 0.23846(9) 0.63706(7) 0.18500(6) 0.0320(2) Uani 1 1 d .
O2 O 0.43880(10) 0.63448(7) 0.39026(6) 0.0358(2) Uani 1 1 d .

loop_
_atom_site_aniso_label
_atom_site_aniso_U_11
_atom_site_aniso_U_22
_atom_site_aniso_U_33
_atom_site_aniso_U_23
_atom_site_aniso_U_13
_atom_site_aniso_U_12
C1 0.0246(5) 0.0210(5) 0.0216(5) -0.0018(4) 0.0055(4) -0.0014(4)
C2 0.0264(5) 0.0191(5) 0.0185(5) -0.0004(4) 0.0054(4) 0.0005(4)
C3 0.0252(5) 0.0192(5) 0.0234(5) 0.0004(4) 0.0044(4) 0.0019(4)
C4 0.0250(5) 0.0193(5) 0.0242(5) -0.0008(4) 0.0046(4) -0.0015(4)
C5 0.0243(6) 0.0304(6) 0.0306(6) 0.0007(5) 0.0037(4) 0.0002(4)
C6 0.0244(6) 0.0344(6) 0.0381(7) -0.0009(5) 0.0113(5) -0.0014(5)
C7 0.0337(6) 0.0305(6) 0.0283(6) -0.0007(5) 0.0139(5) -0.0045(5)
C8 0.0274(5) 0.0254(5) 0.0236(5) 0.0005(4) 0.0055(4) -0.0015(4)
C9 0.0231(5) 0.0177(5) 0.0232(5) -0.0013(4) 0.0059(4) -0.0007(4)
C10 0.0303(6) 0.0388(7) 0.0266(6) -0.0006(5) 0.0026(5) -0.0027(5)
C11 0.0248(5) 0.0262(5) 0.0234(5) 0.0048(4) 0.0050(4) 0.0050(4)
C12 0.0265(6) 0.0359(6) 0.0272(6) -0.0004(5) 0.0039(5) 0.0008(5)
C13 0.0327(7) 0.0652(10) 0.0338(7) 0.0034(7) -0.0026(5) 0.0052(6)
C14 0.0272(5) 0.0284(6) 0.0192(5) 0.0015(4) 0.0051(4) 0.0025(4)
C15 0.0389(7) 0.0249(6) 0.0385(7) -0.0021(5) 0.0122(5) -0.0065(5)
C16 0.0342(6) 0.0199(5) 0.0237(5) -0.0023(4) 0.0075(4) -0.0013(4)
C17 0.0437(7) 0.0229(6) 0.0370(7) 0.0021(5) 0.0141(5) 0.0066(5)
C18 0.0361(7) 0.0476(8) 0.0344(7) 0.0153(6) 0.0148(5) 0.0026(6)
C19 0.0395(7) 0.0409(7) 0.0487(8) 0.0110(6) 0.0176(6) 0.0079(6)
C20 0.0396(8) 0.0610(11) 0.1041(16) 0.0242(11) 0.0199(9) 0.0035(8)
N1 0.0226(4) 0.0228(4) 0.0210(4) 0.0026(3) 0.0047(3) 0.0029(3)
N2 0.0351(5) 0.0305(5) 0.0272(5) 0.0048(4) 0.0126(4) -0.0013(4)
O1 0.0255(4) 0.0399(5) 0.0323(5) 0.0073(4) 0.0100(3) 0.0033(3)
O2 0.0410(5) 0.0412(5) 0.0270(4) -0.0118(4) 0.0116(4) -0.0019(4)

loop_
_atom_type_symbol
_atom_type_description
_atom_type_scat_dispersion_real
_atom_type_scat_dispersion_imag
_atom_type_scat_source
C C 0.0033 0.0016 'International Tables Vol C Tables 4.2.6.8 and 6.1.1.4'
H H 0.0000 0.0000 'International Tables Vol C Tables 4.2.6.8 and 6.1.1.4'
N N 0.0061 0.0033 'International Tables Vol C Tables 4.2.6.8 and 6.1.1.4'
O O 0.0106 0.0060 'International Tables Vol C Tables 4.2.6.8 and 6.1.1.4'

loop_
_geom_angle_atom_site_label_1
_geom_angle_atom_site_label_2
_geom_angle_atom_site_label_3
_geom_angle
O1 C1 N1 122.21(10)
O1 C1 C2 120.81(9)
N1 C1 C2 116.87(9)
C3 C2 C1 111.36(9)
C3 C2 C14 114.47(9)
C1 C2 C14 107.22(8)
C3 C2 C16 114.08(9)
C1 C2 C16 105.98(9)
C14 C2 C16 102.99(8)
C10 C3 C4 122.49(10)
C10 C3 C2 124.59(10)
C4 C3 C2 112.92(9)
C5 C4 C9 119.01(10)
C5 C4 C3 122.44(10)
C9 C4 C3 118.55(10)
C6 C5 C4 121.44(11)
C6 C5 H5 119.3
C4 C5 H5 119.3
C5 C6 C7 118.99(11)
C5 C6 H6 120.5
C7 C6 H6 120.5
C6 C7 C8 121.18(11)
C6 C7 H7 119.4
C8 C7 H7 119.4
C7 C8 C9 119.81(10)
C7 C8 H8 120.1
C9 C8 H8 120.1
C8 C9 C4 119.56(10)
C8 C9 N1 120.92(10)
C4 C9 N1 119.46(9)
C3 C10 H10A 120.0
C3 C10 H10B 120.0
H10A C10 H10B 120.0
N1 C11 C12 112.39(9)
N1 C11 H11A 109.1
C12 C11 H11A 109.1
N1 C11 H11B 109.1
C12 C11 H11B 109.1
H11A C11 H11B 107.9
C13 C12 C11 111.42(11)
C13 C12 H12A 109.3
C11 C12 H12A 109.3
C13 C12 H12B 109.3
C11 C12 H12B 109.3
H12A C12 H12B 108.0
C12 C13 H13A 109.5
C12 C13 H13B 109.5
H13A C13 H13B 109.5
C12 C13 H13C 109.5
H13A C13 H13C 109.5
H13B C13 H13C 109.5
O2 C14 N2 125.79(10)
O2 C14 C2 125.96(10)
N2 C14 C2 108.25(9)
N2 C15 C16 102.89(9)
N2 C15 H15A 111.2
C16 C15 H15A 111.2
N2 C15 H15B 111.2
C16 C15 H15B 111.2
H15A C15 H15B 109.1
C17 C16 C15 110.87(10)
C17 C16 C2 113.91(9)
C15 C16 C2 102.17(9)
C17 C16 H16 109.9
C15 C16 H16 109.9
C2 C16 H16 109.9
C16 C17 H17A 109.5
C16 C17 H17B 109.5
H17A C17 H17B 109.5
C16 C17 H17C 109.5
H17A C17 H17C 109.5
H17B C17 H17C 109.5
N2 C18 C19 112.88(11)
N2 C18 H18A 109.0
C19 C18 H18A 109.0
N2 C18 H18B 109.0
C19 C18 H18B 109.0
H18A C18 H18B 107.8
C20 C19 C18 124.80(15)
C20 C19 H19 117.6
C18 C19 H19 117.6
C19 C20 H20A 120.0
C19 C20 H20B 120.0
H20A C20 H20B 120.0
C1 N1 C9 122.66(9)
C1 N1 C11 116.76(9)
C9 N1 C11 120.27(8)
C14 N2 C15 113.47(9)
C14 N2 C18 122.39(11)
C15 N2 C18 122.52(10)

loop_
_geom_bond_atom_site_label_1
_geom_bond_atom_site_label_2
_geom_bond_distance
C1 O1 1.2216(13)
C1 N1 1.3704(14)
C1 C2 1.5304(15)
C2 C3 1.5093(15)
C2 C14 1.5350(14)
C2 C16 1.5721(15)
C3 C10 1.3279(16)
C3 C4 1.4756(15)
C4 C5 1.3969(16)
C4 C9 1.4063(15)
C5 C6 1.3828(17)
C5 H5 0.9500
C6 C7 1.3852(18)
C6 H6 0.9500
C7 C8 1.3879(16)
C7 H7 0.9500
C8 C9 1.3990(15)
C8 H8 0.9500
C9 N1 1.4195(13)
C10 H10A 0.9500
C10 H10B 0.9500
C11 N1 1.4737(13)
C11 C12 1.5225(16)
C11 H11A 0.9900
C11 H11B 0.9900
C12 C13 1.5190(17)
C12 H12A 0.9900
C12 H12B 0.9900
C13 H13A 0.9800
C13 H13B 0.9800
C13 H13C 0.9800
C14 O2 1.2223(14)
C14 N2 1.3428(15)
C15 N2 1.4561(16)
C15 C16 1.5351(16)
C15 H15A 0.9900
C15 H15B 0.9900
C16 C17 1.5210(17)
C16 H16 1.0000
C17 H17A 0.9800
C17 H17B 0.9800
C17 H17C 0.9800
C18 N2 1.4564(15)
C18 C19 1.4889(19)
C18 H18A 0.9900
C18 H18B 0.9900
C19 C20 1.294(2)
C19 H19 0.9500
C20 H20A 0.9500
C20 H20B 0.9500

loop_
_geom_torsion_atom_site_label_1
_geom_torsion_atom_site_label_2
_geom_torsion_atom_site_label_3
_geom_torsion_atom_site_label_4
_geom_torsion
O1 C1 C2 C3 -149.91(10)
N1 C1 C2 C3 33.68(13)
O1 C1 C2 C14 -23.97(14)
N1 C1 C2 C14 159.62(9)
O1 C1 C2 C16 85.50(12)
N1 C1 C2 C16 -90.90(11)
C1 C2 C3 C10 132.44(12)
C14 C2 C3 C10 10.62(16)
C16 C2 C3 C10 -107.67(13)
C1 C2 C3 C4 -48.30(12)
C14 C2 C3 C4 -170.12(9)
C16 C2 C3 C4 71.59(11)
C10 C3 C4 C5 31.02(17)
C2 C3 C4 C5 -148.26(10)
C10 C3 C4 C9 -148.74(12)
C2 C3 C4 C9 31.98(13)
C9 C4 C5 C6 0.69(17)
C3 C4 C5 C6 -179.07(11)
C4 C5 C6 C7 -0.04(18)
C5 C6 C7 C8 -0.23(18)
C6 C7 C8 C9 -0.18(17)
C7 C8 C9 C4 0.84(16)
C7 C8 C9 N1 177.90(10)
C5 C4 C9 C8 -1.08(16)
C3 C4 C9 C8 178.69(9)
C5 C4 C9 N1 -178.19(10)
C3 C4 C9 N1 1.58(15)
N1 C11 C12 C13 -179.09(10)
C3 C2 C14 O2 43.79(15)
C1 C2 C14 O2 -80.27(13)
C16 C2 C14 O2 168.19(11)
C3 C2 C14 N2 -135.84(10)
C1 C2 C14 N2 100.10(10)
C16 C2 C14 N2 -11.44(11)
N2 C15 C16 C17 90.46(11)
N2 C15 C16 C2 -31.28(11)
C3 C2 C16 C17 31.20(13)
C1 C2 C16 C17 154.08(9)
C14 C2 C16 C17 -93.46(11)
C3 C2 C16 C15 150.82(10)
C1 C2 C16 C15 -86.30(10)
C14 C2 C16 C15 26.16(11)
N2 C18 C19 C20 119.48(18)
O1 C1 N1 C9 -176.93(10)
C2 C1 N1 C9 -0.57(14)
O1 C1 N1 C11 -3.32(15)
C2 C1 N1 C11 173.04(9)
C8 C9 N1 C1 164.33(10)
C4 C9 N1 C1 -18.60(15)
C8 C9 N1 C11 -9.06(15)
C4 C9 N1 C11 168.01(10)
C12 C11 N1 C1 -86.18(11)
C12 C11 N1 C9 87.59(12)
O2 C14 N2 C15 170.80(12)
C2 C14 N2 C15 -9.57(13)
O2 C14 N2 C18 4.98(19)
C2 C14 N2 C18 -175.39(10)
C16 C15 N2 C14 26.85(13)
C16 C15 N2 C18 -167.35(10)
C19 C18 N2 C14 89.92(15)
C19 C18 N2 C15 -74.62(16)
